data_7721150
loop_
_publ_author_name
'Saha, Koushik'
'Jana, Sudeep Ranjan'
'Das, Pubali'
'Dutta, Basudeb'
'Banerjee, Mrinmayee'
'Naskar, Sudip'
'Jana, Narayan Ch'
'Hossain, Sekh Sagir'
'Bera, Bijoy'
'Sinha, Chittaranjan'

_publ_section_title
;
 Synthesis and characterization of honeycomb-like carboxylate-bridged
 dimeric Cu(II) and Zn(II)-based coordination polymers with a pyridyl
 Schiff base linker: dye sorption and Schottky device applications.
;
_journal_name_full 'Dalton transactions (Cambridge, England : 2003)'
_journal_paper_doi 10.1039/d6dt01113f
_journal_year 2026
_chemical_formula_moiety 'C56 H70 Cu2 N4 O8'
_chemical_formula_sum 'C56 H70 Cu2 N4 O8'
_chemical_formula_weight 1054.24
_space_group_crystal_system triclinic
_space_group_IT_number 2
_space_group_name_Hall '-P 1'
_space_group_name_H-M_alt 'P -1'
_atom_sites_solution_hydrogens geom
_atom_sites_solution_primary dual
_audit_creation_date 2026-04-14
_audit_creation_method
;
Olex2 1.5
(compiled 2024.02.16 svn.r378c4104 for OlexSys, GUI svn.r6928)
;
_audit_update_record
;
2026-05-11 deposited with the CCDC.	2026-06-05 downloaded from the CCDC.
;
_cell_angle_alpha 107.711(2)
_cell_angle_beta 103.403(2)
_cell_angle_gamma 92.735(2)
_cell_formula_units_Z 2
_cell_length_a 11.2899(3)
_cell_length_b 13.9456(3)
_cell_length_c 17.7531(4)
_cell_measurement_reflns_used 19498
_cell_measurement_temperature 99.99(10)
_cell_measurement_theta_max 25.3630
_cell_measurement_theta_min 1.8560
_cell_volume 2568.96(11)
_computing_cell_refinement 'CrysAlisPro 1.171.44.144a (Rigaku OD, 2026)'
_computing_data_collection 'CrysAlisPro system (CCD 42.89a 64-bit (release 24-03-2023))'
_computing_data_reduction 'CrysAlisPro 1.171.44.144a (Rigaku OD, 2026)'
_computing_molecular_graphics 'Olex2 1.5 (Dolomanov et al., 2009)'
_computing_publication_material 'Olex2 1.5 (Dolomanov et al., 2009)'
_computing_structure_refinement 'SHELXL 2016/6 (Sheldrick, 2015)'
_computing_structure_solution 'SHELXT 2014/5 (Sheldrick, 2014)'
_diffrn_ambient_temperature 100.15
_diffrn_detector_area_resol_mean 5.8140
_diffrn_detector_type 'Pilatus 200K'
_diffrn_measured_fraction_theta_full 0.999
_diffrn_measured_fraction_theta_max 0.999
_diffrn_measurement_details
;
List of Runs (angles in degrees, time in seconds):

  # Type    Start    End  Width  t~exp~   \w     \q     \k     \f   Frames
#--------------------------------------------------------------------------
  1  \w    -65.00   9.00   0.50    1.56    --    3.35  -8.00 104.00  148
  2  \w    -20.00  65.00   0.50    1.56    --   -4.29   8.00 -80.00  170
  3  \w    -46.00   8.00   0.50    1.56    --   -4.29  -8.00 104.00  108
  4  \w     -7.00  66.00   0.50    1.56    --    3.35  57.00 -30.00  146
  5  \w    -42.00  18.00   0.50    1.56    --   -4.29 -77.00 -60.00  120
  6  \w    -70.00 -27.00   0.50    1.56    --   -4.29 -38.00 120.00   86
  7  \w    -15.00  19.00   0.50    1.56    --   -4.29 -99.00 -30.00   68
  8  \w     -5.00  29.00   0.50    1.56    --   -4.29  38.00  60.00   68
  9  \w    -68.00 -40.00   0.50    1.56    --   -4.29 -38.00  60.00   56
 10  \w    -41.00  16.00   0.50    1.56    --   -4.29 -77.00  60.00  114
 11  \w    -41.00   1.00   0.50    1.56    --   -4.29 -77.00-180.00   84
;
_diffrn_measurement_device 'four-circle diffractometer'
_diffrn_measurement_device_type 'SuperNova, Dual, Cu at home/near, Pilatus 200K'
_diffrn_measurement_method '\w scans'
_diffrn_radiation_type MoK\a
_diffrn_radiation_wavelength 0.71073
_diffrn_reflns_av_R_equivalents 0.0679
_diffrn_reflns_av_unetI/netI 0.0534
_diffrn_reflns_Laue_measured_fraction_full 0.999
_diffrn_reflns_Laue_measured_fraction_max 0.999
_diffrn_reflns_limit_h_max 13
_diffrn_reflns_limit_h_min -13
_diffrn_reflns_limit_k_max 16
_diffrn_reflns_limit_k_min -16
_diffrn_reflns_limit_l_max 21
_diffrn_reflns_limit_l_min -21
_diffrn_reflns_number 42013
_diffrn_reflns_point_group_measured_fraction_full 0.999
_diffrn_reflns_point_group_measured_fraction_max 0.999
_diffrn_reflns_theta_full 25.242
_diffrn_reflns_theta_max 25.350
_diffrn_reflns_theta_min 1.545
_exptl_absorpt_coefficient_mu 0.886
_exptl_absorpt_correction_T_max 1.00000
_exptl_absorpt_correction_T_min 0.49951
_exptl_absorpt_correction_type multi-scan
_exptl_absorpt_process_details
;
CrysAlisPro 1.171.44.144a (Rigaku Oxford Diffraction, 2026)
Empirical absorption correction using spherical harmonics,
implemented in SCALE3 ABSPACK scaling algorithm.
;
_exptl_crystal_colour 'light green'
_exptl_crystal_density_diffrn 1.363
_exptl_crystal_description block
_exptl_crystal_F_000 1112
_exptl_crystal_size_max 0.16
_exptl_crystal_size_mid 0.14
_exptl_crystal_size_min 0.12
_refine_diff_density_max 1.219
_refine_diff_density_min -0.496
_refine_diff_density_rms 0.083
_refine_ls_extinction_method none
_refine_ls_goodness_of_fit_ref 1.069
_refine_ls_hydrogen_treatment constr
_refine_ls_matrix_type full
_refine_ls_number_parameters 631
_refine_ls_number_reflns 9395
_refine_ls_number_restraints 0
_refine_ls_restrained_S_all 1.069
_refine_ls_R_factor_all 0.0607
_refine_ls_R_factor_gt 0.0464
_refine_ls_shift/su_max 0.001
_refine_ls_shift/su_mean 0.000
_refine_ls_structure_factor_coef Fsqd
_refine_ls_weighting_details 'w=1/[\s^2^(Fo^2^)+(0.0567P)^2^+2.6028P] where P=(Fo^2^+2Fc^2^)/3'
_refine_ls_weighting_scheme calc
_refine_ls_wR_factor_gt 0.1151
_refine_ls_wR_factor_ref 0.1250
_reflns_Friedel_coverage 0.000
_reflns_number_gt 7477
_reflns_number_total 9395
_reflns_threshold_expression 'I > 2\s(I)'
_cod_data_source_file d6dt01113f2.cif
_cod_data_source_block cp-1
_cod_original_cell_volume 2568.95(11)
_cod_database_code 7721150
_shelx_shelxl_version_number 2016/6
_shelx_space_group_comment
;
The symmetry employed for this shelxl refinement is uniquely defined
by the following loop, which should always be used as a source of
symmetry information in preference to the above space-group names.
They are only intended as comments.
;
_shelx_estimated_absorpt_t_max 0.901
_shelx_estimated_absorpt_t_min 0.871
_olex2_refinement_description
;
1. Fixed Uiso
 At 1.2 times of:
  All C(H) groups, All C(H,H) groups
2.a Ternary CH refined with riding coordinates:
 C20(H20), C18(H18), C22(H22), C52(H52), C54(H54), C41(H41), C56(H56),
 C43(H43), C45(H45), C33(H33), C29(H29), C31(H31)
2.b Secondary CH2 refined with riding coordinates:
 C16(H16A,H16B), C17(H17A,H17B), C15(H15A,H15B), C19(H19A,H19B), C23(H23A,
 H23B), C49(H49A,H49B), C51(H51A,H51B), C50(H50A,H50B), C21(H21A,H21B),
 C38(H38A,H38B), C57(H57A,H57B), C53(H53A,H53B), C40(H40A,H40B), C42(H42A,H42B),
  C39(H39A,H39B), C55(H55A,H55B), C46(H46A,H46B), C32(H32A,H32B), C34(H34A,
 H34B), C26(H26A,H26B), C44(H44A,H44B), C30(H30A,H30B), C27(H27A,H27B),
 C28(H28A,H28B)
2.c Aromatic/amide H refined with riding coordinates:
 C6(H6), C5(H5), C7(H7), C12(H12), C3(H3), C2(H2), C1(H1), C11(H11), C9(H9),
 C10(H10)
;
_olex2_submission_special_instructions 'No special instructions were received'
_oxdiff_exptl_absorpt_empirical_details
;
Empirical correction (ABSPACK) includes:
- Absorption correction using spherical harmonics
- Frame scaling
;

loop_
_space_group_symop_operation_xyz
'x, y, z'
'-x, -y, -z'

loop_
_atom_site_label
_atom_site_type_symbol
_atom_site_fract_x
_atom_site_fract_y
_atom_site_fract_z
_atom_site_U_iso_or_equiv
_atom_site_adp_type
_atom_site_occupancy
_atom_site_site_symmetry_order
_atom_site_calc_flag
_atom_site_refinement_flags_posn
_atom_site_refinement_flags_adp
_atom_site_refinement_flags_occupancy
_atom_site_disorder_assembly
_atom_site_disorder_group
Cu1 Cu 0.46305(3) 0.08609(3) 0.53391(2) 0.01614(11) Uani 1 1 d . . . . .
Cu2 Cu 0.45831(3) 0.52271(3) 0.06433(2) 0.01651(11) Uani 1 1 d . . . . .
O1 O 0.62677(19) 0.14539(16) 0.53646(13) 0.0258(5) Uani 1 1 d . . . . .
O3 O 0.4073(2) 0.08424(17) 0.41915(12) 0.0258(5) Uani 1 1 d . . . . .
O4 O 0.4696(2) -0.06373(17) 0.36042(13) 0.0259(5) Uani 1 1 d . . . . .
O2 O 0.68851(19) -0.00162(16) 0.47560(13) 0.0253(5) Uani 1 1 d . . . . .
O6 O 0.6590(2) 0.41248(19) -0.00066(13) 0.0301(5) Uani 1 1 d . . . . .
O5 O 0.5905(2) 0.45431(18) 0.11159(12) 0.0289(5) Uani 1 1 d . . . . .
O7 O 0.5783(2) 0.64546(17) 0.10443(13) 0.0288(5) Uani 1 1 d . . . . .
O8 O 0.6462(2) 0.60732(18) -0.00810(13) 0.0321(6) Uani 1 1 d . . . . .
N4 N 0.3731(2) 0.56445(19) 0.16400(14) 0.0176(5) Uani 1 1 d . . . . .
N2 N 0.3435(2) 0.4255(2) 0.44343(15) 0.0238(6) Uani 1 1 d . . . . .
N3 N 0.3247(2) 0.5005(2) 0.40523(15) 0.0224(6) Uani 1 1 d . . . . .
N1 N 0.4082(2) 0.23383(18) 0.58469(14) 0.0163(5) Uani 1 1 d . . . . .
C6 C 0.3360(3) 0.4573(2) 0.51725(17) 0.0199(6) Uani 1 1 d . . . . .
H6 H 0.317813 0.524379 0.539264 0.024 Uiso 1 1 calc R U . . .
C5 C 0.3923(2) 0.2963(2) 0.54061(17) 0.0161(6) Uani 1 1 d . . . . .
H5 H 0.406944 0.274926 0.487770 0.019 Uiso 1 1 calc R U . . .
C4 C 0.3551(3) 0.3920(2) 0.56862(17) 0.0171(6) Uani 1 1 d . . . . .
C14 C 0.8177(3) 0.1533(2) 0.50238(17) 0.0169(6) Uani 1 1 d . . . . .
C7 C 0.3498(3) 0.4725(2) 0.33589(18) 0.0212(6) Uani 1 1 d . . . . .
H7 H 0.374539 0.407196 0.316602 0.025 Uiso 1 1 calc R U . . .
C8 C 0.3414(3) 0.5387(2) 0.28562(17) 0.0171(6) Uani 1 1 d . . . . .
C35 C 0.6657(3) 0.4167(2) 0.07160(17) 0.0183(6) Uani 1 1 d . . . . .
C47 C 0.6502(3) 0.6616(2) 0.06325(17) 0.0191(6) Uani 1 1 d . . . . .
C24 C 0.4267(3) 0.0176(2) 0.35825(18) 0.0195(6) Uani 1 1 d . . . . .
C13 C 0.7018(3) 0.0938(2) 0.50449(17) 0.0179(6) Uani 1 1 d . . . . .
C37 C 0.7756(3) 0.3777(2) 0.11565(17) 0.0190(6) Uani 1 1 d . . . . .
C16 C 0.8910(3) 0.0851(2) 0.44976(19) 0.0217(6) Uani 1 1 d . . . . .
H16A H 0.839878 0.055487 0.392748 0.026 Uiso 1 1 calc R U . . .
H16B H 0.913074 0.028731 0.471125 0.026 Uiso 1 1 calc R U . . .
C12 C 0.3721(3) 0.5060(2) 0.21079(17) 0.0184(6) Uani 1 1 d . . . . .
H12 H 0.393079 0.439175 0.192552 0.022 Uiso 1 1 calc R U . . .
C25 C 0.4002(3) 0.0399(2) 0.27722(17) 0.0201(6) Uani 1 1 d . . . . .
C3 C 0.3376(3) 0.4236(2) 0.64725(17) 0.0188(6) Uani 1 1 d . . . . .
H3 H 0.313927 0.488787 0.668792 0.023 Uiso 1 1 calc R U . . .
C2 C 0.3551(3) 0.3593(2) 0.69358(17) 0.0191(6) Uani 1 1 d . . . . .
H2 H 0.343450 0.379281 0.747247 0.023 Uiso 1 1 calc R U . . .
C17 C 0.7838(3) 0.2408(2) 0.46842(18) 0.0198(6) Uani 1 1 d . . . . .
H17A H 0.731190 0.212699 0.411728 0.024 Uiso 1 1 calc R U . . .
H17B H 0.736986 0.285477 0.502278 0.024 Uiso 1 1 calc R U . . .
C1 C 0.3897(3) 0.2651(2) 0.66014(17) 0.0176(6) Uani 1 1 d . . . . .
H1 H 0.401037 0.220665 0.691781 0.021 Uiso 1 1 calc R U . . .
C11 C 0.3407(3) 0.6577(2) 0.18873(18) 0.0200(6) Uani 1 1 d . . . . .
H11 H 0.339463 0.699016 0.154789 0.024 Uiso 1 1 calc R U . . .
C20 C 1.0151(3) 0.2613(2) 0.59155(18) 0.0243(7) Uani 1 1 d . . . . .
H20 H 1.066898 0.290788 0.649118 0.029 Uiso 1 1 calc R U . . .
C18 C 0.9003(3) 0.3024(2) 0.46922(19) 0.0254(7) Uani 1 1 d . . . . .
H18 H 0.877540 0.358530 0.446697 0.031 Uiso 1 1 calc R U . . .
C48 C 0.7482(3) 0.7534(2) 0.10281(17) 0.0194(6) Uani 1 1 d . . . . .
C15 C 0.9000(3) 0.1974(2) 0.59041(17) 0.0214(6) Uani 1 1 d . . . . .
H15A H 0.853913 0.240069 0.626140 0.026 Uiso 1 1 calc R U . . .
H15B H 0.924112 0.141381 0.611784 0.026 Uiso 1 1 calc R U . . .
C9 C 0.3113(3) 0.6368(2) 0.31157(18) 0.0209(6) Uani 1 1 d . . . . .
H9 H 0.292502 0.662507 0.362915 0.025 Uiso 1 1 calc R U . . .
C10 C 0.3090(3) 0.6963(2) 0.26215(18) 0.0224(7) Uani 1 1 d . . . . .
H10 H 0.286074 0.762765 0.278040 0.027 Uiso 1 1 calc R U . . .
C19 C 0.9790(3) 0.3472(2) 0.5576(2) 0.0273(7) Uani 1 1 d . . . . .
H19A H 1.053754 0.388713 0.559266 0.033 Uiso 1 1 calc R U . . .
H19B H 0.932203 0.391601 0.591680 0.033 Uiso 1 1 calc R U . . .
C22 C 1.0086(3) 0.1471(2) 0.45102(19) 0.0253(7) Uani 1 1 d . . . . .
H22 H 1.055965 0.102091 0.416719 0.030 Uiso 1 1 calc R U . . .
C23 C 0.9732(3) 0.2332(3) 0.4171(2) 0.0285(7) Uani 1 1 d . . . . .
H23A H 0.922836 0.204435 0.359785 0.034 Uiso 1 1 calc R U . . .
H23B H 1.048235 0.273149 0.417347 0.034 Uiso 1 1 calc R U . . .
C52 C 0.7961(3) 0.9356(3) 0.1130(2) 0.0286(7) Uani 1 1 d . . . . .
H52 H 0.764213 0.992650 0.094617 0.034 Uiso 1 1 calc R U . . .
C49 C 0.7763(3) 0.7866(3) 0.19626(18) 0.0258(7) Uani 1 1 d . . . . .
H49A H 0.806356 0.730353 0.215443 0.031 Uiso 1 1 calc R U . . .
H49B H 0.700314 0.802683 0.213552 0.031 Uiso 1 1 calc R U . . .
C51 C 0.6994(3) 0.8416(2) 0.07474(19) 0.0239(7) Uani 1 1 d . . . . .
H51A H 0.680108 0.821575 0.014308 0.029 Uiso 1 1 calc R U . . .
H51B H 0.622957 0.857382 0.091587 0.029 Uiso 1 1 calc R U . . .
C50 C 0.8664(3) 0.7299(2) 0.0758(2) 0.0250(7) Uani 1 1 d . . . . .
H50A H 0.898299 0.672686 0.092773 0.030 Uiso 1 1 calc R U . . .
H50B H 0.848584 0.709757 0.015379 0.030 Uiso 1 1 calc R U . . .
C54 C 0.8740(3) 0.8804(3) 0.23516(19) 0.0305(8) Uani 1 1 d . . . . .
H54 H 0.891962 0.900889 0.296165 0.037 Uiso 1 1 calc R U . . .
C21 C 1.0882(3) 0.1935(2) 0.5392(2) 0.0255(7) Uani 1 1 d . . . . .
H21A H 1.113591 0.138834 0.561848 0.031 Uiso 1 1 calc R U . . .
H21B H 1.163056 0.234058 0.539866 0.031 Uiso 1 1 calc R U . . .
C38 C 0.7366(3) 0.3199(3) 0.1686(2) 0.0336(8) Uani 1 1 d . . . . .
H38A H 0.676794 0.259806 0.133447 0.040 Uiso 1 1 calc R U . . .
H38B H 0.696334 0.364255 0.207631 0.040 Uiso 1 1 calc R U . . .
C41 C 0.9810(3) 0.4373(3) 0.2212(2) 0.0334(8) Uani 1 1 d . . . . .
H41 H 1.040335 0.498040 0.258229 0.040 Uiso 1 1 calc R U . . .
C56 C 0.9634(3) 0.8242(3) 0.1148(2) 0.0311(8) Uani 1 1 d . . . . .
H56 H 1.040304 0.808313 0.097439 0.037 Uiso 1 1 calc R U . . .
C57 C 0.9139(3) 0.9107(3) 0.0861(2) 0.0318(8) Uani 1 1 d . . . . .
H57A H 0.896244 0.890541 0.025745 0.038 Uiso 1 1 calc R U . . .
H57B H 0.976236 0.971455 0.109910 0.038 Uiso 1 1 calc R U . . .
C53 C 0.8251(3) 0.9667(3) 0.2065(2) 0.0321(8) Uani 1 1 d . . . . .
H53A H 0.887025 1.027795 0.231236 0.039 Uiso 1 1 calc R U . . .
H53B H 0.749768 0.983734 0.224465 0.039 Uiso 1 1 calc R U . . .
C43 C 0.9531(3) 0.2754(3) 0.1040(2) 0.0387(9) Uani 1 1 d . . . . .
H43 H 0.994247 0.230434 0.064993 0.046 Uiso 1 1 calc R U . . .
C40 C 0.8676(3) 0.4712(3) 0.1725(2) 0.0285(7) Uani 1 1 d . . . . .
H40A H 0.827293 0.516259 0.211075 0.034 Uiso 1 1 calc R U . . .
H40B H 0.894030 0.509771 0.139505 0.034 Uiso 1 1 calc R U . . .
C45 C 0.8494(3) 0.2860(3) 0.2159(2) 0.0412(9) Uani 1 1 d . . . . .
H45 H 0.822934 0.247677 0.249724 0.049 Uiso 1 1 calc R U . . .
C42 C 1.0415(3) 0.3694(3) 0.1596(2) 0.0378(9) Uani 1 1 d . . . . .
H42A H 1.066550 0.407834 0.126038 0.045 Uiso 1 1 calc R U . . .
H42B H 1.116040 0.348700 0.189261 0.045 Uiso 1 1 calc R U . . .
C33 C 0.3869(4) -0.0270(3) 0.1238(2) 0.0431(9) Uani 1 1 d . . . . .
H33 H 0.393560 -0.087218 0.077502 0.052 Uiso 1 1 calc R U . . .
C39 C 0.8401(3) 0.3099(3) 0.0563(2) 0.0338(8) Uani 1 1 d . . . . .
H39A H 0.866317 0.347842 0.022817 0.041 Uiso 1 1 calc R U . . .
H39B H 0.782195 0.249693 0.018990 0.041 Uiso 1 1 calc R U . . .
C55 C 0.9908(3) 0.8538(3) 0.2083(2) 0.0361(8) Uani 1 1 d . . . . .
H55A H 1.020996 0.796688 0.226041 0.043 Uiso 1 1 calc R U . . .
H55B H 1.055421 0.912937 0.234060 0.043 Uiso 1 1 calc R U . . .
C29 C 0.2470(4) 0.0934(4) 0.1731(3) 0.0502(11) Uani 1 1 d . . . . .
H29 H 0.162323 0.112410 0.159148 0.060 Uiso 1 1 calc R U . . .
C46 C 0.9378(3) 0.3782(3) 0.2713(2) 0.0403(9) Uani 1 1 d . . . . .
H46A H 1.009412 0.356764 0.303371 0.048 Uiso 1 1 calc R U . . .
H46B H 0.897114 0.422236 0.310086 0.048 Uiso 1 1 calc R U . . .
C32 C 0.4810(4) 0.0582(4) 0.1360(3) 0.0519(11) Uani 1 1 d . . . . .
H32A H 0.471313 0.073521 0.084151 0.062 Uiso 1 1 calc R U . . .
H32B H 0.563751 0.037633 0.150456 0.062 Uiso 1 1 calc R U . . .
C34 C 0.2610(4) 0.0011(4) 0.1082(2) 0.0507(11) Uani 1 1 d . . . . .
H34A H 0.202413 -0.056146 0.104735 0.061 Uiso 1 1 calc R U . . .
H34B H 0.240126 0.013255 0.054818 0.061 Uiso 1 1 calc R U . . .
C26 C 0.2734(4) 0.0706(4) 0.2573(2) 0.0478(11) Uani 1 1 d . . . . .
H26A H 0.266740 0.131947 0.301610 0.057 Uiso 1 1 calc R U . . .
H26B H 0.211594 0.015408 0.253557 0.057 Uiso 1 1 calc R U . . .
C44 C 0.9104(4) 0.2178(3) 0.1560(3) 0.0481(11) Uani 1 1 d . . . . .
H44A H 0.851698 0.157472 0.119942 0.058 Uiso 1 1 calc R U . . .
H44B H 0.981795 0.194278 0.186451 0.058 Uiso 1 1 calc R U . . .
C30 C 0.3393(5) 0.1798(3) 0.1882(3) 0.0639(14) Uani 1 1 d . . . . .
H30A H 0.332560 0.235723 0.236496 0.077 Uiso 1 1 calc R U . . .
H30B H 0.321885 0.204378 0.140441 0.077 Uiso 1 1 calc R U . . .
C31 C 0.4703(5) 0.1526(4) 0.2029(2) 0.0619(15) Uani 1 1 d . . . . .
H31 H 0.530434 0.210729 0.208084 0.074 Uiso 1 1 calc R U . . .
C27 C 0.4967(4) 0.1237(4) 0.2840(2) 0.0522(12) Uani 1 1 d . . . . .
H27A H 0.578890 0.100953 0.294045 0.063 Uiso 1 1 calc R U . . .
H27B H 0.496383 0.184273 0.330899 0.063 Uiso 1 1 calc R U . . .
C28 C 0.4084(4) -0.0549(3) 0.2050(2) 0.0479(10) Uani 1 1 d . . . . .
H28A H 0.345548 -0.111022 0.198184 0.058 Uiso 1 1 calc R U . . .
H28B H 0.490206 -0.077778 0.217261 0.058 Uiso 1 1 calc R U . . .

loop_
_atom_site_aniso_label
_atom_site_aniso_U_11
_atom_site_aniso_U_22
_atom_site_aniso_U_33
_atom_site_aniso_U_23
_atom_site_aniso_U_13
_atom_site_aniso_U_12
Cu1 0.01991(19) 0.0162(2) 0.01619(19) 0.00795(14) 0.00784(14) 0.00548(14)
Cu2 0.0207(2) 0.0186(2) 0.01181(19) 0.00567(14) 0.00586(14) 0.00429(14)
O1 0.0229(11) 0.0214(12) 0.0350(12) 0.0050(10) 0.0163(10) 0.0041(9)
O3 0.0380(13) 0.0252(12) 0.0185(11) 0.0102(9) 0.0093(9) 0.0139(10)
O4 0.0390(13) 0.0232(12) 0.0201(11) 0.0113(9) 0.0092(10) 0.0123(10)
O2 0.0260(11) 0.0181(12) 0.0361(13) 0.0095(10) 0.0151(10) 0.0041(9)
O6 0.0320(12) 0.0498(16) 0.0181(11) 0.0178(11) 0.0125(9) 0.0209(11)
O5 0.0355(13) 0.0417(14) 0.0172(11) 0.0143(10) 0.0118(10) 0.0229(11)
O7 0.0328(12) 0.0278(13) 0.0231(11) 0.0009(10) 0.0136(10) -0.0061(10)
O8 0.0427(14) 0.0311(13) 0.0185(11) -0.0014(10) 0.0161(10) -0.0116(11)
N4 0.0190(12) 0.0187(13) 0.0158(12) 0.0054(10) 0.0059(10) 0.0032(10)
N2 0.0371(15) 0.0198(14) 0.0212(14) 0.0113(11) 0.0131(11) 0.0087(11)
N3 0.0325(14) 0.0213(14) 0.0201(13) 0.0118(11) 0.0118(11) 0.0081(11)
N1 0.0164(12) 0.0187(13) 0.0178(12) 0.0098(10) 0.0065(10) 0.0038(10)
C6 0.0250(16) 0.0191(15) 0.0201(15) 0.0089(12) 0.0104(12) 0.0066(12)
C5 0.0181(14) 0.0174(15) 0.0141(14) 0.0051(12) 0.0068(11) 0.0027(11)
C4 0.0172(14) 0.0176(15) 0.0172(14) 0.0069(12) 0.0038(11) 0.0025(11)
C14 0.0169(14) 0.0173(15) 0.0171(14) 0.0059(12) 0.0051(11) 0.0035(11)
C7 0.0289(16) 0.0165(15) 0.0193(15) 0.0060(12) 0.0082(13) 0.0025(12)
C8 0.0202(14) 0.0181(15) 0.0138(14) 0.0054(12) 0.0058(11) 0.0023(12)
C35 0.0215(15) 0.0181(15) 0.0147(14) 0.0057(12) 0.0030(12) 0.0017(12)
C47 0.0235(15) 0.0198(16) 0.0173(15) 0.0095(12) 0.0064(12) 0.0060(12)
C24 0.0167(14) 0.0225(16) 0.0228(16) 0.0119(13) 0.0052(12) 0.0048(12)
C13 0.0212(15) 0.0202(16) 0.0140(14) 0.0080(12) 0.0041(12) 0.0041(12)
C37 0.0233(15) 0.0170(15) 0.0154(14) 0.0044(12) 0.0038(12) 0.0028(12)
C16 0.0221(15) 0.0200(16) 0.0236(16) 0.0046(13) 0.0102(13) 0.0051(12)
C12 0.0218(15) 0.0162(15) 0.0153(14) 0.0024(12) 0.0048(12) 0.0023(12)
C25 0.0237(15) 0.0221(16) 0.0169(15) 0.0103(12) 0.0045(12) 0.0027(12)
C3 0.0201(15) 0.0166(15) 0.0188(15) 0.0028(12) 0.0068(12) 0.0040(12)
C2 0.0202(15) 0.0250(16) 0.0127(14) 0.0055(12) 0.0062(11) 0.0027(12)
C17 0.0196(15) 0.0206(16) 0.0197(15) 0.0094(12) 0.0020(12) 0.0035(12)
C1 0.0184(14) 0.0202(15) 0.0173(14) 0.0092(12) 0.0059(12) 0.0043(12)
C11 0.0245(16) 0.0195(16) 0.0184(15) 0.0091(12) 0.0061(12) 0.0047(12)
C20 0.0233(16) 0.0275(17) 0.0175(15) 0.0071(13) -0.0022(12) -0.0003(13)
C18 0.0268(17) 0.0239(17) 0.0300(17) 0.0161(14) 0.0059(14) 0.0032(13)
C48 0.0234(15) 0.0213(16) 0.0141(14) 0.0077(12) 0.0037(12) 0.0017(12)
C15 0.0242(16) 0.0244(17) 0.0157(15) 0.0080(12) 0.0030(12) 0.0052(13)
C9 0.0253(16) 0.0218(16) 0.0185(15) 0.0058(12) 0.0117(12) 0.0060(12)
C10 0.0295(17) 0.0182(16) 0.0242(16) 0.0096(13) 0.0114(13) 0.0081(13)
C19 0.0230(16) 0.0237(17) 0.0331(18) 0.0083(14) 0.0050(14) 0.0014(13)
C22 0.0239(16) 0.0238(17) 0.0286(17) 0.0041(14) 0.0136(13) 0.0033(13)
C23 0.0268(17) 0.038(2) 0.0245(17) 0.0140(15) 0.0091(14) -0.0014(14)
C52 0.0346(18) 0.0242(17) 0.0316(18) 0.0129(14) 0.0115(15) 0.0053(14)
C49 0.0321(18) 0.0288(18) 0.0157(15) 0.0072(13) 0.0051(13) 0.0009(14)
C51 0.0279(16) 0.0248(17) 0.0198(15) 0.0081(13) 0.0063(13) 0.0056(13)
C50 0.0258(16) 0.0247(17) 0.0275(17) 0.0110(14) 0.0089(13) 0.0057(13)
C54 0.0360(19) 0.033(2) 0.0165(16) 0.0044(14) 0.0029(14) -0.0036(15)
C21 0.0182(15) 0.0250(17) 0.0338(18) 0.0130(14) 0.0027(13) 0.0030(13)
C38 0.0321(19) 0.037(2) 0.038(2) 0.0218(17) 0.0078(15) 0.0079(15)
C41 0.0304(18) 0.032(2) 0.0305(18) 0.0049(15) 0.0024(15) -0.0006(15)
C56 0.0261(17) 0.036(2) 0.0336(19) 0.0120(16) 0.0114(15) 0.0008(15)
C57 0.0369(19) 0.0287(19) 0.0305(18) 0.0098(15) 0.0118(15) -0.0048(15)
C53 0.0354(19) 0.0263(18) 0.0266(18) -0.0012(14) 0.0075(15) -0.0039(15)
C43 0.043(2) 0.034(2) 0.036(2) 0.0082(17) 0.0062(17) 0.0188(17)
C40 0.0329(18) 0.0238(18) 0.0267(17) 0.0067(14) 0.0056(14) 0.0046(14)
C45 0.036(2) 0.052(3) 0.048(2) 0.036(2) 0.0073(17) 0.0068(18)
C42 0.0295(18) 0.045(2) 0.042(2) 0.0165(18) 0.0116(16) 0.0075(16)
C33 0.057(2) 0.038(2) 0.0271(19) 0.0073(17) 0.0002(17) 0.0129(19)
C39 0.0366(19) 0.033(2) 0.0289(18) 0.0050(15) 0.0078(15) 0.0121(15)
C55 0.0314(19) 0.041(2) 0.0294(19) 0.0090(16) -0.0003(15) -0.0021(16)
C29 0.042(2) 0.057(3) 0.058(3) 0.024(2) 0.012(2) 0.029(2)
C46 0.038(2) 0.056(3) 0.040(2) 0.0292(19) 0.0133(17) 0.0191(18)
C32 0.043(2) 0.075(3) 0.053(3) 0.034(2) 0.024(2) 0.013(2)
C34 0.048(2) 0.064(3) 0.034(2) 0.009(2) 0.0110(18) -0.005(2)
C26 0.045(2) 0.070(3) 0.039(2) 0.025(2) 0.0173(18) 0.023(2)
C44 0.035(2) 0.026(2) 0.081(3) 0.024(2) 0.001(2) 0.0093(16)
C30 0.112(4) 0.037(3) 0.034(2) 0.0077(19) 0.002(2) 0.027(3)
C31 0.074(3) 0.068(3) 0.033(2) 0.014(2) 0.005(2) -0.043(3)
C27 0.049(2) 0.070(3) 0.032(2) 0.020(2) 0.0017(18) -0.024(2)
C28 0.076(3) 0.040(2) 0.033(2) 0.0157(18) 0.016(2) 0.017(2)

loop_
_atom_type_symbol
_atom_type_description
_atom_type_scat_dispersion_real
_atom_type_scat_dispersion_imag
_atom_type_scat_source
C C 0.0033 0.0016 'International Tables Vol C Tables 4.2.6.8 and 6.1.1.4'
H H 0.0000 0.0000 'International Tables Vol C Tables 4.2.6.8 and 6.1.1.4'
Cu Cu 0.3201 1.2651 'International Tables Vol C Tables 4.2.6.8 and 6.1.1.4'
N N 0.0061 0.0033 'International Tables Vol C Tables 4.2.6.8 and 6.1.1.4'
O O 0.0106 0.0060 'International Tables Vol C Tables 4.2.6.8 and 6.1.1.4'

loop_
_geom_angle_atom_site_label_1
_geom_angle_atom_site_label_2
_geom_angle_atom_site_label_3
_geom_angle
_geom_angle_site_symmetry_1
_geom_angle_site_symmetry_3
_geom_angle_publ_flag
O1 Cu1 Cu1 84.16(6) . 2_656 ?
O1 Cu1 O3 87.89(9) . . ?
O1 Cu1 O4 90.72(10) . 2_656 ?
O1 Cu1 O2 168.99(9) . 2_656 ?
O1 Cu1 N1 92.58(9) . . ?
O3 Cu1 Cu1 82.88(6) . 2_656 ?
O3 Cu1 N1 94.23(9) . . ?
O4 Cu1 Cu1 86.34(6) 2_656 2_656 ?
O4 Cu1 O3 169.21(9) 2_656 . ?
O4 Cu1 N1 96.52(9) 2_656 . ?
O2 Cu1 Cu1 84.93(6) 2_656 2_656 ?
O2 Cu1 O3 92.21(9) 2_656 . ?
O2 Cu1 O4 87.12(9) 2_656 2_656 ?
O2 Cu1 N1 98.39(9) 2_656 . ?
N1 Cu1 Cu1 175.70(6) . 2_656 ?
O6 Cu2 Cu2 82.82(6) 2_665 2_665 ?
O6 Cu2 N4 91.57(9) 2_665 . ?
O5 Cu2 Cu2 86.77(6) . 2_665 ?
O5 Cu2 O6 169.50(8) . 2_665 ?
O5 Cu2 N4 98.87(9) . . ?
O7 Cu2 Cu2 85.28(6) . 2_665 ?
O7 Cu2 O6 90.53(10) . 2_665 ?
O7 Cu2 O5 87.24(10) . . ?
O7 Cu2 N4 96.13(9) . . ?
O8 Cu2 Cu2 84.28(6) 2_665 2_665 ?
O8 Cu2 O6 89.63(11) 2_665 2_665 ?
O8 Cu2 O5 90.69(11) 2_665 . ?
O8 Cu2 O7 169.46(8) 2_665 . ?
O8 Cu2 N4 94.40(9) 2_665 . ?
N4 Cu2 Cu2 174.24(7) . 2_665 ?
C13 O1 Cu1 123.19(19) . . ?
C24 O3 Cu1 124.6(2) . . ?
C24 O4 Cu1 120.75(19) . 2_656 ?
C13 O2 Cu1 122.43(19) . 2_656 ?
C35 O6 Cu2 124.97(19) . 2_665 ?
C35 O5 Cu2 120.29(19) . . ?
C47 O7 Cu2 121.81(19) . . ?
C47 O8 Cu2 123.68(19) . 2_665 ?
C12 N4 Cu2 120.52(19) . . ?
C12 N4 C11 118.6(2) . . ?
C11 N4 Cu2 119.73(19) . . ?
C6 N2 N3 112.0(3) . . ?
C7 N3 N2 111.0(3) . . ?
C5 N1 Cu1 119.55(18) . . ?
C5 N1 C1 118.4(2) . . ?
C1 N1 Cu1 122.02(19) . . ?
N2 C6 H6 119.6 . . ?
N2 C6 C4 120.9(3) . . ?
C4 C6 H6 119.6 . . ?
N1 C5 H5 118.6 . . ?
N1 C5 C4 122.9(3) . . ?
C4 C5 H5 118.6 . . ?
C5 C4 C6 121.0(3) . . ?
C3 C4 C6 121.0(3) . . ?
C3 C4 C5 118.0(3) . . ?
C13 C14 C16 111.7(2) . . ?
C13 C14 C17 110.3(2) . . ?
C13 C14 C15 108.2(2) . . ?
C16 C14 C17 109.1(2) . . ?
C16 C14 C15 108.0(2) . . ?
C15 C14 C17 109.4(2) . . ?
N3 C7 H7 119.3 . . ?
N3 C7 C8 121.3(3) . . ?
C8 C7 H7 119.3 . . ?
C12 C8 C7 119.5(3) . . ?
C9 C8 C7 122.4(3) . . ?
C9 C8 C12 117.9(3) . . ?
O6 C35 O5 124.8(3) . . ?
O6 C35 C37 117.4(2) . . ?
O5 C35 C37 117.7(2) . . ?
O7 C47 C48 118.0(3) . . ?
O8 C47 O7 124.6(3) . . ?
O8 C47 C48 117.5(2) . . ?
O3 C24 C25 117.0(3) . . ?
O4 C24 O3 124.7(3) . . ?
O4 C24 C25 118.2(3) . . ?
O1 C13 C14 116.4(3) . . ?
O2 C13 O1 124.9(3) . . ?
O2 C13 C14 118.7(2) . . ?
C35 C37 C38 110.5(2) . . ?
C35 C37 C40 107.2(2) . . ?
C35 C37 C39 112.4(2) . . ?
C38 C37 C40 108.2(3) . . ?
C39 C37 C38 109.8(3) . . ?
C39 C37 C40 108.4(3) . . ?
C14 C16 H16A 109.6 . . ?
C14 C16 H16B 109.6 . . ?
C14 C16 C22 110.2(2) . . ?
H16A C16 H16B 108.1 . . ?
C22 C16 H16A 109.6 . . ?
C22 C16 H16B 109.6 . . ?
N4 C12 C8 122.8(3) . . ?
N4 C12 H12 118.6 . . ?
C8 C12 H12 118.6 . . ?
C24 C25 C28 111.4(3) . . ?
C26 C25 C24 110.8(3) . . ?
C26 C25 C27 110.6(3) . . ?
C26 C25 C28 108.1(3) . . ?
C27 C25 C24 108.5(3) . . ?
C27 C25 C28 107.5(3) . . ?
C4 C3 H3 120.3 . . ?
C2 C3 C4 119.4(3) . . ?
C2 C3 H3 120.3 . . ?
C3 C2 H2 120.7 . . ?
C1 C2 C3 118.6(3) . . ?
C1 C2 H2 120.7 . . ?
C14 C17 H17A 109.6 . . ?
C14 C17 H17B 109.6 . . ?
H17A C17 H17B 108.1 . . ?
C18 C17 C14 110.1(2) . . ?
C18 C17 H17A 109.6 . . ?
C18 C17 H17B 109.6 . . ?
N1 C1 C2 122.8(3) . . ?
N1 C1 H1 118.6 . . ?
C2 C1 H1 118.6 . . ?
N4 C11 H11 118.8 . . ?
N4 C11 C10 122.4(3) . . ?
C10 C11 H11 118.8 . . ?
C15 C20 H20 109.3 . . ?
C19 C20 H20 109.3 . . ?
C19 C20 C15 110.2(3) . . ?
C21 C20 H20 109.3 . . ?
C21 C20 C15 109.2(3) . . ?
C21 C20 C19 109.5(3) . . ?
C17 C18 H18 109.6 . . ?
C17 C18 C19 108.8(3) . . ?
C17 C18 C23 109.7(3) . . ?
C19 C18 H18 109.6 . . ?
C19 C18 C23 109.4(3) . . ?
C23 C18 H18 109.6 . . ?
C47 C48 C49 111.2(2) . . ?
C47 C48 C51 108.2(2) . . ?
C47 C48 C50 110.5(2) . . ?
C49 C48 C51 108.3(3) . . ?
C49 C48 C50 109.7(3) . . ?
C50 C48 C51 108.8(2) . . ?
C14 C15 H15A 109.7 . . ?
C14 C15 H15B 109.7 . . ?
C20 C15 C14 110.0(2) . . ?
C20 C15 H15A 109.7 . . ?
C20 C15 H15B 109.7 . . ?
H15A C15 H15B 108.2 . . ?
C8 C9 H9 120.3 . . ?
C10 C9 C8 119.3(3) . . ?
C10 C9 H9 120.3 . . ?
C11 C10 H10 120.5 . . ?
C9 C10 C11 118.9(3) . . ?
C9 C10 H10 120.5 . . ?
C20 C19 C18 109.6(3) . . ?
C20 C19 H19A 109.8 . . ?
C20 C19 H19B 109.8 . . ?
C18 C19 H19A 109.8 . . ?
C18 C19 H19B 109.8 . . ?
H19A C19 H19B 108.2 . . ?
C16 C22 H22 109.7 . . ?
C23 C22 C16 109.1(3) . . ?
C23 C22 H22 109.7 . . ?
C23 C22 C21 108.6(3) . . ?
C21 C22 C16 110.0(3) . . ?
C21 C22 H22 109.7 . . ?
C18 C23 H23A 109.6 . . ?
C18 C23 H23B 109.6 . . ?
C22 C23 C18 110.1(2) . . ?
C22 C23 H23A 109.6 . . ?
C22 C23 H23B 109.6 . . ?
H23A C23 H23B 108.2 . . ?
C51 C52 H52 109.6 . . ?
C51 C52 C57 109.4(3) . . ?
C57 C52 H52 109.6 . . ?
C53 C52 H52 109.6 . . ?
C53 C52 C51 109.6(3) . . ?
C53 C52 C57 109.0(3) . . ?
C48 C49 H49A 109.5 . . ?
C48 C49 H49B 109.5 . . ?
C48 C49 C54 110.5(3) . . ?
H49A C49 H49B 108.1 . . ?
C54 C49 H49A 109.5 . . ?
C54 C49 H49B 109.5 . . ?
C48 C51 H51A 109.7 . . ?
C48 C51 H51B 109.7 . . ?
C52 C51 C48 109.8(3) . . ?
C52 C51 H51A 109.7 . . ?
C52 C51 H51B 109.7 . . ?
H51A C51 H51B 108.2 . . ?
C48 C50 H50A 109.7 . . ?
C48 C50 H50B 109.7 . . ?
H50A C50 H50B 108.2 . . ?
C56 C50 C48 109.7(3) . . ?
C56 C50 H50A 109.7 . . ?
C56 C50 H50B 109.7 . . ?
C49 C54 H54 109.7 . . ?
C53 C54 C49 108.8(3) . . ?
C53 C54 H54 109.7 . . ?
C53 C54 C55 110.2(3) . . ?
C55 C54 C49 108.7(3) . . ?
C55 C54 H54 109.7 . . ?
C20 C21 C22 109.6(2) . . ?
C20 C21 H21A 109.8 . . ?
C20 C21 H21B 109.8 . . ?
C22 C21 H21A 109.8 . . ?
C22 C21 H21B 109.8 . . ?
H21A C21 H21B 108.2 . . ?
C37 C38 H38A 109.7 . . ?
C37 C38 H38B 109.7 . . ?
C37 C38 C45 109.8(3) . . ?
H38A C38 H38B 108.2 . . ?
C45 C38 H38A 109.7 . . ?
C45 C38 H38B 109.7 . . ?
C40 C41 H41 110.1 . . ?
C42 C41 H41 110.1 . . ?
C42 C41 C40 107.9(3) . . ?
C46 C41 H41 110.1 . . ?
C46 C41 C40 108.5(3) . . ?
C46 C41 C42 110.1(3) . . ?
C50 C56 H56 109.4 . . ?
C57 C56 C50 108.9(3) . . ?
C57 C56 H56 109.4 . . ?
C57 C56 C55 110.5(3) . . ?
C55 C56 C50 109.1(3) . . ?
C55 C56 H56 109.4 . . ?
C52 C57 H57A 109.7 . . ?
C52 C57 H57B 109.7 . . ?
C56 C57 C52 109.7(3) . . ?
C56 C57 H57A 109.7 . . ?
C56 C57 H57B 109.7 . . ?
H57A C57 H57B 108.2 . . ?
C52 C53 H53A 109.7 . . ?
C52 C53 H53B 109.7 . . ?
C54 C53 C52 110.0(3) . . ?
C54 C53 H53A 109.7 . . ?
C54 C53 H53B 109.7 . . ?
H53A C53 H53B 108.2 . . ?
C42 C43 H43 110.1 . . ?
C42 C43 C39 108.3(3) . . ?
C42 C43 C44 109.6(3) . . ?
C39 C43 H43 110.1 . . ?
C44 C43 H43 110.1 . . ?
C44 C43 C39 108.6(3) . . ?
C37 C40 C41 110.2(3) . . ?
C37 C40 H40A 109.6 . . ?
C37 C40 H40B 109.6 . . ?
C41 C40 H40A 109.6 . . ?
C41 C40 H40B 109.6 . . ?
H40A C40 H40B 108.1 . . ?
C38 C45 H45 109.3 . . ?
C46 C45 C38 109.3(3) . . ?
C46 C45 H45 109.3 . . ?
C46 C45 C44 110.2(3) . . ?
C44 C45 C38 109.6(3) . . ?
C44 C45 H45 109.3 . . ?
C41 C42 H42A 109.5 . . ?
C41 C42 H42B 109.5 . . ?
C43 C42 C41 110.7(3) . . ?
C43 C42 H42A 109.5 . . ?
C43 C42 H42B 109.5 . . ?
H42A C42 H42B 108.1 . . ?
C32 C33 H33 110.0 . . ?
C32 C33 C28 108.7(3) . . ?
C34 C33 H33 110.0 . . ?
C34 C33 C32 112.2(4) . . ?
C34 C33 C28 106.0(3) . . ?
C28 C33 H33 110.0 . . ?
C37 C39 C43 110.4(3) . . ?
C37 C39 H39A 109.6 . . ?
C37 C39 H39B 109.6 . . ?
C43 C39 H39A 109.6 . . ?
C43 C39 H39B 109.6 . . ?
H39A C39 H39B 108.1 . . ?
C54 C55 C56 109.5(3) . . ?
C54 C55 H55A 109.8 . . ?
C54 C55 H55B 109.8 . . ?
C56 C55 H55A 109.8 . . ?
C56 C55 H55B 109.8 . . ?
H55A C55 H55B 108.2 . . ?
C34 C29 H29 110.4 . . ?
C34 C29 C26 108.5(4) . . ?
C26 C29 H29 110.4 . . ?
C30 C29 H29 110.4 . . ?
C30 C29 C34 112.7(4) . . ?
C30 C29 C26 104.3(4) . . ?
C41 C46 H46A 109.6 . . ?
C41 C46 H46B 109.6 . . ?
C45 C46 C41 110.4(3) . . ?
C45 C46 H46A 109.6 . . ?
C45 C46 H46B 109.6 . . ?
H46A C46 H46B 108.1 . . ?
C33 C32 H32A 109.3 . . ?
C33 C32 H32B 109.3 . . ?
C33 C32 C31 111.7(3) . . ?
H32A C32 H32B 107.9 . . ?
C31 C32 H32A 109.3 . . ?
C31 C32 H32B 109.3 . . ?
C33 C34 C29 112.5(3) . . ?
C33 C34 H34A 109.1 . . ?
C33 C34 H34B 109.1 . . ?
C29 C34 H34A 109.1 . . ?
C29 C34 H34B 109.1 . . ?
H34A C34 H34B 107.8 . . ?
C25 C26 C29 110.2(3) . . ?
C25 C26 H26A 109.6 . . ?
C25 C26 H26B 109.6 . . ?
C29 C26 H26A 109.6 . . ?
C29 C26 H26B 109.6 . . ?
H26A C26 H26B 108.1 . . ?
C43 C44 H44A 109.6 . . ?
C43 C44 H44B 109.6 . . ?
C45 C44 C43 110.3(3) . . ?
C45 C44 H44A 109.6 . . ?
C45 C44 H44B 109.6 . . ?
H44A C44 H44B 108.1 . . ?
C29 C30 H30A 109.0 . . ?
C29 C30 H30B 109.0 . . ?
C29 C30 C31 112.7(4) . . ?
H30A C30 H30B 107.8 . . ?
C31 C30 H30A 109.0 . . ?
C31 C30 H30B 109.0 . . ?
C32 C31 C30 111.0(3) . . ?
C32 C31 H31 111.0 . . ?
C32 C31 C27 105.8(4) . . ?
C30 C31 H31 111.0 . . ?
C30 C31 C27 106.6(4) . . ?
C27 C31 H31 111.0 . . ?
C25 C27 C31 110.5(3) . . ?
C25 C27 H27A 109.5 . . ?
C25 C27 H27B 109.5 . . ?
C31 C27 H27A 109.5 . . ?
C31 C27 H27B 109.5 . . ?
H27A C27 H27B 108.1 . . ?
C25 C28 C33 109.7(3) . . ?
C25 C28 H28A 109.7 . . ?
C25 C28 H28B 109.7 . . ?
C33 C28 H28A 109.7 . . ?
C33 C28 H28B 109.7 . . ?
H28A C28 H28B 108.2 . . ?

loop_
_geom_bond_atom_site_label_1
_geom_bond_atom_site_label_2
_geom_bond_distance
_geom_bond_site_symmetry_2
_geom_bond_publ_flag
Cu1 Cu1 2.6094(7) 2_656 ?
Cu1 O1 1.974(2) . ?
Cu1 O3 1.980(2) . ?
Cu1 O4 1.978(2) 2_656 ?
Cu1 O2 1.974(2) 2_656 ?
Cu1 N1 2.166(2) . ?
Cu2 Cu2 2.5842(6) 2_665 ?
Cu2 O6 1.973(2) 2_665 ?
Cu2 O5 1.971(2) . ?
Cu2 O7 1.965(2) . ?
Cu2 O8 1.956(2) 2_665 ?
Cu2 N4 2.147(2) . ?
O1 C13 1.261(3) . ?
O3 C24 1.264(4) . ?
O4 C24 1.261(4) . ?
O2 C13 1.259(4) . ?
O6 C35 1.250(3) . ?
O5 C35 1.262(3) . ?
O7 C47 1.265(4) . ?
O8 C47 1.252(4) . ?
N4 C12 1.330(4) . ?
N4 C11 1.338(4) . ?
N2 N3 1.408(4) . ?
N2 C6 1.274(4) . ?
N3 C7 1.276(4) . ?
N1 C5 1.330(4) . ?
N1 C1 1.346(4) . ?
C6 H6 0.9500 . ?
C6 C4 1.463(4) . ?
C5 H5 0.9500 . ?
C5 C4 1.397(4) . ?
C4 C3 1.394(4) . ?
C14 C13 1.530(4) . ?
C14 C16 1.534(4) . ?
C14 C17 1.543(4) . ?
C14 C15 1.540(4) . ?
C7 H7 0.9500 . ?
C7 C8 1.460(4) . ?
C8 C12 1.397(4) . ?
C8 C9 1.390(4) . ?
C35 C37 1.525(4) . ?
C47 C48 1.521(4) . ?
C24 C25 1.529(4) . ?
C37 C38 1.532(4) . ?
C37 C40 1.543(4) . ?
C37 C39 1.532(4) . ?
C16 H16A 0.9900 . ?
C16 H16B 0.9900 . ?
C16 C22 1.542(4) . ?
C12 H12 0.9500 . ?
C25 C26 1.508(5) . ?
C25 C27 1.517(5) . ?
C25 C28 1.560(5) . ?
C3 H3 0.9500 . ?
C3 C2 1.383(4) . ?
C2 H2 0.9500 . ?
C2 C1 1.383(4) . ?
C17 H17A 0.9900 . ?
C17 H17B 0.9900 . ?
C17 C18 1.531(4) . ?
C1 H1 0.9500 . ?
C11 H11 0.9500 . ?
C11 C10 1.387(4) . ?
C20 H20 1.0000 . ?
C20 C15 1.533(4) . ?
C20 C19 1.528(5) . ?
C20 C21 1.528(4) . ?
C18 H18 1.0000 . ?
C18 C19 1.532(5) . ?
C18 C23 1.534(5) . ?
C48 C49 1.530(4) . ?
C48 C51 1.540(4) . ?
C48 C50 1.538(4) . ?
C15 H15A 0.9900 . ?
C15 H15B 0.9900 . ?
C9 H9 0.9500 . ?
C9 C10 1.376(4) . ?
C10 H10 0.9500 . ?
C19 H19A 0.9900 . ?
C19 H19B 0.9900 . ?
C22 H22 1.0000 . ?
C22 C23 1.529(5) . ?
C22 C21 1.533(5) . ?
C23 H23A 0.9900 . ?
C23 H23B 0.9900 . ?
C52 H52 1.0000 . ?
C52 C51 1.534(4) . ?
C52 C57 1.534(5) . ?
C52 C53 1.532(5) . ?
C49 H49A 0.9900 . ?
C49 H49B 0.9900 . ?
C49 C54 1.537(4) . ?
C51 H51A 0.9900 . ?
C51 H51B 0.9900 . ?
C50 H50A 0.9900 . ?
C50 H50B 0.9900 . ?
C50 C56 1.537(5) . ?
C54 H54 1.0000 . ?
C54 C53 1.524(5) . ?
C54 C55 1.528(5) . ?
C21 H21A 0.9900 . ?
C21 H21B 0.9900 . ?
C38 H38A 0.9900 . ?
C38 H38B 0.9900 . ?
C38 C45 1.534(5) . ?
C41 H41 1.0000 . ?
C41 C40 1.550(5) . ?
C41 C42 1.528(5) . ?
C41 C46 1.523(5) . ?
C56 H56 1.0000 . ?
C56 C57 1.528(5) . ?
C56 C55 1.533(5) . ?
C57 H57A 0.9900 . ?
C57 H57B 0.9900 . ?
C53 H53A 0.9900 . ?
C53 H53B 0.9900 . ?
C43 H43 1.0000 . ?
C43 C42 1.523(5) . ?
C43 C39 1.543(5) . ?
C43 C44 1.533(6) . ?
C40 H40A 0.9900 . ?
C40 H40B 0.9900 . ?
C45 H45 1.0000 . ?
C45 C46 1.506(6) . ?
C45 C44 1.515(6) . ?
C42 H42A 0.9900 . ?
C42 H42B 0.9900 . ?
C33 H33 1.0000 . ?
C33 C32 1.484(6) . ?
C33 C34 1.480(6) . ?
C33 C28 1.574(5) . ?
C39 H39A 0.9900 . ?
C39 H39B 0.9900 . ?
C55 H55A 0.9900 . ?
C55 H55B 0.9900 . ?
C29 H29 1.0000 . ?
C29 C34 1.486(6) . ?
C29 C26 1.587(6) . ?
C29 C30 1.471(7) . ?
C46 H46A 0.9900 . ?
C46 H46B 0.9900 . ?
C32 H32A 0.9900 . ?
C32 H32B 0.9900 . ?
C32 C31 1.513(7) . ?
C34 H34A 0.9900 . ?
C34 H34B 0.9900 . ?
C26 H26A 0.9900 . ?
C26 H26B 0.9900 . ?
C44 H44A 0.9900 . ?
C44 H44B 0.9900 . ?
C30 H30A 0.9900 . ?
C30 H30B 0.9900 . ?
C30 C31 1.528(7) . ?
C31 H31 1.0000 . ?
C31 C27 1.577(6) . ?
C27 H27A 0.9900 . ?
C27 H27B 0.9900 . ?
C28 H28A 0.9900 . ?
C28 H28B 0.9900 . ?

loop_
_geom_torsion_atom_site_label_1
_geom_torsion_atom_site_label_2
_geom_torsion_atom_site_label_3
_geom_torsion_atom_site_label_4
_geom_torsion
_geom_torsion_site_symmetry_1
_geom_torsion_site_symmetry_2
_geom_torsion_site_symmetry_3
_geom_torsion_site_symmetry_4
_geom_torsion_publ_flag
Cu1 O1 C13 O2 -8.3(4) . . . . ?
Cu1 O1 C13 C14 172.46(18) . . . . ?
Cu1 O3 C24 O4 9.8(4) . . . . ?
Cu1 O3 C24 C25 -167.89(19) . . . . ?
Cu1 O4 C24 O3 -9.9(4) 2_656 . . . ?
Cu1 O4 C24 C25 167.81(19) 2_656 . . . ?
Cu1 O2 C13 O1 6.2(4) 2_656 . . . ?
Cu1 O2 C13 C14 -174.57(18) 2_656 . . . ?
Cu1 N1 C5 C4 178.9(2) . . . . ?
Cu1 N1 C1 C2 179.8(2) . . . . ?
Cu2 O6 C35 O5 7.5(5) 2_665 . . . ?
Cu2 O6 C35 C37 -169.8(2) 2_665 . . . ?
Cu2 O5 C35 O6 -5.3(4) . . . . ?
Cu2 O5 C35 C37 171.94(19) . . . . ?
Cu2 O7 C47 O8 6.0(4) . . . . ?
Cu2 O7 C47 C48 -174.1(2) . . . . ?
Cu2 O8 C47 O7 -8.2(5) 2_665 . . . ?
Cu2 O8 C47 C48 171.9(2) 2_665 . . . ?
Cu2 N4 C12 C8 166.4(2) . . . . ?
Cu2 N4 C11 C10 -166.5(2) . . . . ?
O3 C24 C25 C26 -50.8(4) . . . . ?
O3 C24 C25 C27 70.7(4) . . . . ?
O3 C24 C25 C28 -171.1(3) . . . . ?
O4 C24 C25 C26 131.3(3) . . . . ?
O4 C24 C25 C27 -107.1(4) . . . . ?
O4 C24 C25 C28 11.0(4) . . . . ?
O6 C35 C37 C38 -140.7(3) . . . . ?
O6 C35 C37 C40 101.5(3) . . . . ?
O6 C35 C37 C39 -17.6(4) . . . . ?
O5 C35 C37 C38 41.8(4) . . . . ?
O5 C35 C37 C40 -76.0(3) . . . . ?
O5 C35 C37 C39 165.0(3) . . . . ?
O7 C47 C48 C49 22.7(4) . . . . ?
O7 C47 C48 C51 -96.1(3) . . . . ?
O7 C47 C48 C50 144.8(3) . . . . ?
O8 C47 C48 C49 -157.4(3) . . . . ?
O8 C47 C48 C51 83.7(3) . . . . ?
O8 C47 C48 C50 -35.3(4) . . . . ?
N4 C11 C10 C9 0.3(5) . . . . ?
N2 N3 C7 C8 -178.0(3) . . . . ?
N2 C6 C4 C5 5.5(4) . . . . ?
N2 C6 C4 C3 -174.9(3) . . . . ?
N3 N2 C6 C4 -178.7(3) . . . . ?
N3 C7 C8 C12 178.7(3) . . . . ?
N3 C7 C8 C9 3.0(5) . . . . ?
N1 C5 C4 C6 -178.5(3) . . . . ?
N1 C5 C4 C3 1.9(4) . . . . ?
C6 N2 N3 C7 170.6(3) . . . . ?
C6 C4 C3 C2 179.2(3) . . . . ?
C5 N1 C1 C2 0.0(4) . . . . ?
C5 C4 C3 C2 -1.3(4) . . . . ?
C4 C3 C2 C1 0.1(4) . . . . ?
C14 C16 C22 C23 -59.9(3) . . . . ?
C14 C16 C22 C21 59.1(3) . . . . ?
C14 C17 C18 C19 -60.6(3) . . . . ?
C14 C17 C18 C23 59.1(3) . . . . ?
C7 C8 C12 N4 -176.2(3) . . . . ?
C7 C8 C9 C10 177.8(3) . . . . ?
C8 C9 C10 C11 -2.0(5) . . . . ?
C35 C37 C38 C45 -177.1(3) . . . . ?
C35 C37 C40 C41 178.6(3) . . . . ?
C35 C37 C39 C43 178.1(3) . . . . ?
C47 C48 C49 C54 -179.1(3) . . . . ?
C47 C48 C51 C52 -179.7(2) . . . . ?
C47 C48 C50 C56 178.8(2) . . . . ?
C24 C25 C26 C29 -179.9(3) . . . . ?
C24 C25 C27 C31 -177.8(4) . . . . ?
C24 C25 C28 C33 -177.2(3) . . . . ?
C13 C14 C16 C22 -178.5(2) . . . . ?
C13 C14 C17 C18 178.0(2) . . . . ?
C13 C14 C15 C20 -177.8(2) . . . . ?
C37 C38 C45 C46 61.2(4) . . . . ?
C37 C38 C45 C44 -59.6(4) . . . . ?
C16 C14 C13 O1 -170.4(3) . . . . ?
C16 C14 C13 O2 10.4(4) . . . . ?
C16 C14 C17 C18 -58.9(3) . . . . ?
C16 C14 C15 C20 61.1(3) . . . . ?
C16 C22 C23 C18 59.6(3) . . . . ?
C16 C22 C21 C20 -58.6(3) . . . . ?
C12 N4 C11 C10 1.5(4) . . . . ?
C12 C8 C9 C10 2.0(4) . . . . ?
C3 C2 C1 N1 0.5(4) . . . . ?
C17 C14 C13 O1 -48.8(3) . . . . ?
C17 C14 C13 O2 131.9(3) . . . . ?
C17 C14 C16 C22 59.3(3) . . . . ?
C17 C14 C15 C20 -57.5(3) . . . . ?
C17 C18 C19 C20 60.8(3) . . . . ?
C17 C18 C23 C22 -59.6(3) . . . . ?
C1 N1 C5 C4 -1.3(4) . . . . ?
C11 N4 C12 C8 -1.5(4) . . . . ?
C48 C49 C54 C53 60.5(3) . . . . ?
C48 C49 C54 C55 -59.6(4) . . . . ?
C48 C50 C56 C57 -60.8(3) . . . . ?
C48 C50 C56 C55 59.8(4) . . . . ?
C15 C14 C13 O1 70.8(3) . . . . ?
C15 C14 C13 O2 -108.4(3) . . . . ?
C15 C14 C16 C22 -59.5(3) . . . . ?
C15 C14 C17 C18 59.1(3) . . . . ?
C15 C20 C19 C18 -60.2(3) . . . . ?
C15 C20 C21 C22 59.8(3) . . . . ?
C9 C8 C12 N4 -0.2(4) . . . . ?
C19 C20 C15 C14 58.6(3) . . . . ?
C19 C20 C21 C22 -60.9(3) . . . . ?
C19 C18 C23 C22 59.7(3) . . . . ?
C23 C18 C19 C20 -59.0(3) . . . . ?
C23 C22 C21 C20 60.6(3) . . . . ?
C49 C48 C51 C52 59.7(3) . . . . ?
C49 C48 C50 C56 -58.2(3) . . . . ?
C49 C54 C53 C52 -59.5(3) . . . . ?
C49 C54 C55 C56 61.0(4) . . . . ?
C51 C48 C49 C54 -60.3(3) . . . . ?
C51 C48 C50 C56 60.1(3) . . . . ?
C51 C52 C57 C56 -60.3(4) . . . . ?
C51 C52 C53 C54 59.8(4) . . . . ?
C50 C48 C49 C54 58.4(3) . . . . ?
C50 C48 C51 C52 -59.6(3) . . . . ?
C50 C56 C57 C52 60.6(3) . . . . ?
C50 C56 C55 C54 -61.6(4) . . . . ?
C21 C20 C15 C14 -61.7(3) . . . . ?
C21 C20 C19 C18 59.9(3) . . . . ?
C21 C22 C23 C18 -60.2(3) . . . . ?
C38 C37 C40 C41 59.4(3) . . . . ?
C38 C37 C39 C43 -58.4(4) . . . . ?
C38 C45 C46 C41 -61.3(4) . . . . ?
C38 C45 C44 C43 61.0(4) . . . . ?
C57 C52 C51 C48 59.7(3) . . . . ?
C57 C52 C53 C54 -59.9(4) . . . . ?
C57 C56 C55 C54 58.2(4) . . . . ?
C53 C52 C51 C48 -59.7(3) . . . . ?
C53 C52 C57 C56 59.5(4) . . . . ?
C53 C54 C55 C56 -58.2(4) . . . . ?
C40 C37 C38 C45 -59.9(4) . . . . ?
C40 C37 C39 C43 59.7(4) . . . . ?
C40 C41 C42 C43 -61.2(4) . . . . ?
C40 C41 C46 C45 60.0(4) . . . . ?
C42 C41 C40 C37 60.1(4) . . . . ?
C42 C41 C46 C45 -57.9(4) . . . . ?
C42 C43 C39 C37 -60.3(4) . . . . ?
C42 C43 C44 C45 58.1(4) . . . . ?
C33 C32 C31 C30 -52.2(5) . . . . ?
C33 C32 C31 C27 63.1(5) . . . . ?
C39 C37 C38 C45 58.3(4) . . . . ?
C39 C37 C40 C41 -59.8(3) . . . . ?
C39 C43 C42 C41 61.2(4) . . . . ?
C39 C43 C44 C45 -60.0(4) . . . . ?
C55 C54 C53 C52 59.7(4) . . . . ?
C55 C56 C57 C52 -59.2(4) . . . . ?
C29 C30 C31 C32 51.0(5) . . . . ?
C29 C30 C31 C27 -63.9(5) . . . . ?
C46 C41 C40 C37 -59.2(4) . . . . ?
C46 C41 C42 C43 57.2(4) . . . . ?
C46 C45 C44 C43 -59.3(4) . . . . ?
C32 C33 C34 C29 -54.5(5) . . . . ?
C32 C33 C28 C25 58.6(4) . . . . ?
C32 C31 C27 C25 -62.9(5) . . . . ?
C34 C33 C32 C31 54.5(5) . . . . ?
C34 C33 C28 C25 -62.2(4) . . . . ?
C34 C29 C26 C25 57.7(5) . . . . ?
C34 C29 C30 C31 -51.3(5) . . . . ?
C26 C25 C27 C31 -56.1(5) . . . . ?
C26 C25 C28 C33 60.9(4) . . . . ?
C26 C29 C34 C33 -61.9(5) . . . . ?
C26 C29 C30 C31 66.1(4) . . . . ?
C44 C43 C42 C41 -57.1(4) . . . . ?
C44 C43 C39 C37 58.7(4) . . . . ?
C44 C45 C46 C41 59.2(4) . . . . ?
C30 C29 C34 C33 53.0(5) . . . . ?
C30 C29 C26 C25 -62.6(4) . . . . ?
C30 C31 C27 C25 55.4(5) . . . . ?
C27 C25 C26 C29 59.7(4) . . . . ?
C27 C25 C28 C33 -58.5(4) . . . . ?
C28 C25 C26 C29 -57.6(4) . . . . ?
C28 C25 C27 C31 61.6(5) . . . . ?
C28 C33 C32 C31 -62.3(5) . . . . ?
C28 C33 C34 C29 64.0(5) . . . . ?
